data_1564051
loop_
_publ_author_name
'Barik, Chandan Kr'
'Ganguly, Rakesh'
'Garcia, Felipe'
'Leong, Weng Kee'

_publ_section_title
;
 Encapsulating ruthenium in silica using a single source precursor:
 Differing outcomes for a cycloaddition reaction
;
_journal_name_full 'Inorganica Chimica Acta'
_journal_page_first 119833
_journal_paper_doi 10.1016/j.ica.2020.119833
_journal_volume 512
_journal_year 2020
_chemical_formula_sum 'C56.66 H65.32 Cl1.32 O16 P2 Ru2 Si2'
_chemical_formula_weight 1369.38
_space_group_crystal_system triclinic
_space_group_IT_number 2
_space_group_name_Hall '-P 1'
_space_group_name_H-M_alt 'P -1'
_atom_sites_solution_hydrogens geom
_cell_angle_alpha 99.0370(16)
_cell_angle_beta 98.5968(17)
_cell_angle_gamma 117.3761(14)
_cell_formula_units_Z 2
_cell_length_a 12.6618(4)
_cell_length_b 13.7592(4)
_cell_length_c 20.8909(6)
_cell_measurement_reflns_used 9868
_cell_measurement_temperature 103(2)
_cell_measurement_theta_max 28.53
_cell_measurement_theta_min 2.35
_cell_volume 3088.14(17)
_computing_cell_refinement 'SAINT V8.37A (Bruker AXS Inc., 2015)'
_computing_data_collection 'APEX3 (Bruker AXS Inc., 2015)'
_computing_data_reduction 'SAINT V8.37A (Bruker AXS Inc., 2015)'
_computing_molecular_graphics 'XP (Bruker AXS Inc., 2015)'
_computing_publication_material 'APEX3 (Bruker AXS Inc., 2015)'
_computing_structure_refinement 'SHELXL-2014/7 (Sheldrick, 2014)'
_computing_structure_solution 'XS, VERSION 2013/1'
_diffrn_ambient_temperature 103(2)
_diffrn_measured_fraction_theta_full 0.999
_diffrn_measured_fraction_theta_max 0.998
_diffrn_measurement_device_type 'Bruker APEX-II CCD'
_diffrn_measurement_method '\f and \w scans'
_diffrn_radiation_type MoK\a
_diffrn_radiation_wavelength 0.71073
_diffrn_reflns_av_R_equivalents 0.0584
_diffrn_reflns_av_unetI/netI 0.0477
_diffrn_reflns_Laue_measured_fraction_full 0.999
_diffrn_reflns_Laue_measured_fraction_max 0.998
_diffrn_reflns_limit_h_max 18
_diffrn_reflns_limit_h_min -18
_diffrn_reflns_limit_k_max 19
_diffrn_reflns_limit_k_min -20
_diffrn_reflns_limit_l_max 30
_diffrn_reflns_limit_l_min 0
_diffrn_reflns_number 109581
_diffrn_reflns_point_group_measured_fraction_full 0.999
_diffrn_reflns_point_group_measured_fraction_max 0.998
_diffrn_reflns_theta_full 25.242
_diffrn_reflns_theta_max 31.169
_diffrn_reflns_theta_min 2.040
_exptl_absorpt_coefficient_mu 0.701
_exptl_absorpt_correction_T_max 0.94
_exptl_absorpt_correction_T_min 0.87
_exptl_absorpt_correction_type multi-scan
_exptl_absorpt_process_details
; 
SADABS-2014/5 - Bruker AXS area detector scaling and absorption correction 
;
_exptl_crystal_colour 'light yellow'
_exptl_crystal_density_diffrn 1.473
_exptl_crystal_density_method 'not measured'
_exptl_crystal_description block
_exptl_crystal_F_000 1403
_exptl_crystal_size_max 0.200
_exptl_crystal_size_mid 0.120
_exptl_crystal_size_min 0.080
_refine_diff_density_max 1.347
_refine_diff_density_min -1.208
_refine_diff_density_rms 0.115
_refine_ls_extinction_coef .
_refine_ls_extinction_method none
_refine_ls_goodness_of_fit_ref 1.060
_refine_ls_hydrogen_treatment constr
_refine_ls_matrix_type full
_refine_ls_number_parameters 751
_refine_ls_number_reflns 19922
_refine_ls_number_restraints 34
_refine_ls_restrained_S_all 1.060
_refine_ls_R_factor_all 0.0688
_refine_ls_R_factor_gt 0.0412
_refine_ls_shift/su_max 0.001
_refine_ls_shift/su_mean 0.000
_refine_ls_structure_factor_coef Fsqd
_refine_ls_weighting_details 'w=1/[\s^2^(Fo^2^)+(0.0411P)^2^+4.7944P] where P=(Fo^2^+2Fc^2^)/3'
_refine_ls_weighting_scheme calc
_refine_ls_wR_factor_gt 0.0937
_refine_ls_wR_factor_ref 0.1091
_reflns_Friedel_coverage 0.000
_reflns_Friedel_fraction_full .
_reflns_Friedel_fraction_max .
_reflns_number_gt 14928
_reflns_number_total 19922
_reflns_threshold_expression 'I > 2\s(I)'
_cod_data_source_file lwk501.cif
_cod_data_source_block lwk501
_cod_original_cell_volume 3088.13(16)
_cod_database_code 1564051
_shelx_space_group_comment
; 
The symmetry employed for this shelxl refinement is uniquely defined 
by the following loop, which should always be used as a source of 
symmetry information in preference to the above space-group names. 
They are only intended as comments. 
;
_shelx_estimated_absorpt_t_min 0.872
_shelx_estimated_absorpt_t_max 0.946

loop_
_space_group_symop_operation_xyz
'x, y, z'
'-x, -y, -z'

loop_
_atom_site_label
_atom_site_type_symbol
_atom_site_fract_x
_atom_site_fract_y
_atom_site_fract_z
_atom_site_U_iso_or_equiv
_atom_site_adp_type
_atom_site_occupancy
_atom_site_site_symmetry_order
_atom_site_calc_flag
_atom_site_refinement_flags_posn
_atom_site_refinement_flags_adp
_atom_site_refinement_flags_occupancy
_atom_site_disorder_assembly
_atom_site_disorder_group
Ru1 Ru 0.63364(2) 0.57999(2) 0.25284(2) 0.01345(5) Uani 1 1 d . . . . .
Ru2 Ru 0.70893(2) 0.67492(2) 0.15127(2) 0.01423(5) Uani 1 1 d . . . . .
C1 C 0.4804(3) 0.4695(2) 0.20074(13) 0.0221(5) Uani 1 1 d . . . . .
C2 C 0.6886(3) 0.4786(2) 0.23513(13) 0.0227(5) Uani 1 1 d . . . . .
C3 C 0.7297(2) 0.5573(2) 0.11195(13) 0.0204(5) Uani 1 1 d . . . . .
C4 C 0.5524(3) 0.6001(2) 0.09573(13) 0.0202(5) Uani 1 1 d . . . . .
C5 C 0.8931(2) 0.7715(2) 0.28272(13) 0.0195(5) Uani 1 1 d . . . . .
C6 C 1.0155(3) 0.8662(3) 0.32812(15) 0.0317(7) Uani 1 1 d . . . . .
H6A H 1.0827 0.8672 0.3087 0.038 Uiso 1 1 calc R U . . .
H6B H 1.0183 0.9395 0.3294 0.038 Uiso 1 1 calc R U . . .
O15 O 1.03681(19) 0.85543(18) 0.39475(11) 0.0309(5) Uani 1 1 d . . . . .
C8 C 1.1514(4) 0.8955(4) 0.5504(2) 0.0520(10) Uani 1 1 d . . . . .
H8A H 1.1142 0.9396 0.5347 0.062 Uiso 1 1 calc R U . . .
H8B H 1.2415 0.9463 0.5661 0.062 Uiso 1 1 calc R U . . .
C9 C 1.1030(4) 0.8539(5) 0.6068(2) 0.0644(13) Uani 1 1 d . . . . .
H9A H 1.0158 0.7965 0.5902 0.097 Uiso 1 1 calc R U . . .
H9B H 1.1123 0.9173 0.6406 0.097 Uiso 1 1 calc R U . . .
H9C H 1.1489 0.8204 0.6269 0.097 Uiso 1 1 calc R U . . .
C10 C 1.3489(4) 0.8464(4) 0.4127(2) 0.0519(10) Uani 1 1 d . . . . .
H10A H 1.3302 0.7805 0.3767 0.062 Uiso 1 1 calc R U . . .
H10B H 1.3585 0.8272 0.4562 0.062 Uiso 1 1 calc R U . . .
C11 C 1.4650(4) 0.9473(4) 0.4118(2) 0.0614(12) Uani 1 1 d . . . . .
H11A H 1.4565 0.9632 0.3678 0.092 Uiso 1 1 calc R U . . .
H11B H 1.5333 0.9319 0.4206 0.092 Uiso 1 1 calc R U . . .
H11C H 1.4813 1.0129 0.4465 0.092 Uiso 1 1 calc R U . . .
C12 C 0.9553(3) 0.5798(3) 0.3891(2) 0.0445(9) Uani 1 1 d . . . . .
H12A H 0.8823 0.5800 0.3645 0.053 Uiso 1 1 calc R U . . .
H12B H 0.9553 0.5897 0.4371 0.053 Uiso 1 1 calc R U . . .
C13 C 0.9509(4) 0.4711(3) 0.3625(2) 0.0480(10) Uani 1 1 d . . . . .
H13A H 0.9546 0.4635 0.3156 0.072 Uiso 1 1 calc R U . . .
H13B H 0.8741 0.4081 0.3655 0.072 Uiso 1 1 calc R U . . .
H13C H 1.0209 0.4699 0.3889 0.072 Uiso 1 1 calc R U . . .
C14 C 0.6232(2) 0.7900(2) 0.24858(13) 0.0177(5) Uani 1 1 d . . . . .
C15 C 0.6031(3) 0.8842(2) 0.28155(16) 0.0277(6) Uani 1 1 d . . . . .
H15A H 0.5141 0.8538 0.2775 0.033 Uiso 1 1 calc R U . . .
H15B H 0.6449 0.9099 0.3299 0.033 Uiso 1 1 calc R U . . .
O16 O 0.6467(2) 0.97791(17) 0.25394(11) 0.0292(5) Uani 1 1 d . . . . .
C17 C 0.4705(3) 0.8481(3) 0.08929(17) 0.0389(8) Uani 1 1 d . . . . .
H17A H 0.5309 0.8236 0.1023 0.047 Uiso 1 1 calc R U . . .
H17B H 0.5033 0.9033 0.0623 0.047 Uiso 1 1 calc R U . . .
C18 C 0.3511(3) 0.7487(3) 0.0493(2) 0.0471(9) Uani 1 1 d . . . . .
H18A H 0.3193 0.6945 0.0762 0.071 Uiso 1 1 calc R U . . .
H18B H 0.3634 0.7123 0.0090 0.071 Uiso 1 1 calc R U . . .
H18C H 0.2921 0.7739 0.0362 0.071 Uiso 1 1 calc R U . . .
C19 C 0.3768(4) 1.0511(4) 0.2313(2) 0.0442(9) Uani 1 1 d . . . . .
H19A H 0.3189 0.9855 0.1931 0.053 Uiso 1 1 calc R U . . .
H19B H 0.4020 1.1209 0.2156 0.053 Uiso 1 1 calc R U . . .
C20 C 0.3146(4) 1.0554(5) 0.2870(3) 0.0624(13) Uani 1 1 d . . . . .
H20A H 0.2876 0.9852 0.3015 0.094 Uiso 1 1 calc R U . . .
H20B H 0.2432 1.0637 0.2709 0.094 Uiso 1 1 calc R U . . .
H20C H 0.3725 1.1201 0.3249 0.094 Uiso 1 1 calc R U . . .
C21 C 0.7635(3) 1.1910(3) 0.2069(2) 0.0397(8) Uani 1 1 d . . . . .
H21A H 0.8108 1.1588 0.2283 0.048 Uiso 1 1 calc R U . . .
H21B H 0.7645 1.2491 0.2420 0.048 Uiso 1 1 calc R U . . .
C22 C 0.8205(4) 1.2436(4) 0.1546(3) 0.0597(12) Uani 1 1 d . . . . .
H22A H 0.8324 1.1893 0.1245 0.090 Uiso 1 1 calc R U . . .
H22B H 0.9002 1.3116 0.1763 0.090 Uiso 1 1 calc R U . . .
H22C H 0.7663 1.2643 0.1288 0.090 Uiso 1 1 calc R U . . .
C23 C 0.6302(2) 0.4561(2) 0.39457(13) 0.0194(5) Uani 1 1 d . . . . .
C24 C 0.6034(3) 0.3529(2) 0.35414(15) 0.0254(6) Uani 1 1 d . . . . .
H24 H 0.5600 0.3305 0.3085 0.031 Uiso 1 1 calc R U . . .
C25 C 0.6392(3) 0.2824(3) 0.37961(17) 0.0338(7) Uani 1 1 d . . . . .
H25 H 0.6189 0.2116 0.3517 0.041 Uiso 1 1 calc R U . . .
C26 C 0.7045(3) 0.3156(3) 0.44566(18) 0.0380(8) Uani 1 1 d . . . . .
H26 H 0.7314 0.2686 0.4629 0.046 Uiso 1 1 calc R U . . .
C27 C 0.7305(3) 0.4168(3) 0.48652(16) 0.0325(7) Uani 1 1 d . . . . .
H27 H 0.7738 0.4386 0.5322 0.039 Uiso 1 1 calc R U . . .
C28 C 0.6938(3) 0.4870(3) 0.46146(14) 0.0245(6) Uani 1 1 d . . . . .
H28 H 0.7121 0.5566 0.4901 0.029 Uiso 1 1 calc R U . . .
C29 C 0.4154(2) 0.4704(2) 0.34811(13) 0.0181(5) Uani 1 1 d . . . . .
C30 C 0.3459(3) 0.5089(2) 0.31352(15) 0.0245(6) Uani 1 1 d . . . . .
H30 H 0.3845 0.5697 0.2937 0.029 Uiso 1 1 calc R U . . .
C31 C 0.2207(3) 0.4590(3) 0.30787(17) 0.0306(6) Uani 1 1 d . . . . .
H31 H 0.1739 0.4862 0.2847 0.037 Uiso 1 1 calc R U . . .
C32 C 0.1637(3) 0.3697(3) 0.33589(15) 0.0284(6) Uani 1 1 d . . . . .
H32 H 0.0777 0.3357 0.3320 0.034 Uiso 1 1 calc R U . . .
C33 C 0.2312(3) 0.3302(2) 0.36932(15) 0.0272(6) Uani 1 1 d . . . . .
H33 H 0.1916 0.2681 0.3879 0.033 Uiso 1 1 calc R U . . .
C34 C 0.3574(3) 0.3804(2) 0.37613(13) 0.0222(5) Uani 1 1 d . . . . .
H34 H 0.4038 0.3533 0.3998 0.027 Uiso 1 1 calc R U . . .
C35 C 0.6350(2) 0.6697(2) 0.42586(13) 0.0192(5) Uani 1 1 d . . . . .
C36 C 0.5555(3) 0.6888(2) 0.45820(14) 0.0237(6) Uani 1 1 d . . . . .
H36 H 0.4700 0.6355 0.4447 0.028 Uiso 1 1 calc R U . . .
C37 C 0.5996(3) 0.7852(3) 0.51016(15) 0.0291(6) Uani 1 1 d . . . . .
H37 H 0.5445 0.7970 0.5322 0.035 Uiso 1 1 calc R U . . .
C38 C 0.7236(3) 0.8637(2) 0.52982(15) 0.0307(7) Uani 1 1 d . . . . .
H38 H 0.7538 0.9301 0.5649 0.037 Uiso 1 1 calc R U . . .
C39 C 0.8037(3) 0.8452(2) 0.49815(15) 0.0296(6) Uani 1 1 d . . . . .
H39 H 0.8892 0.8985 0.5121 0.035 Uiso 1 1 calc R U . . .
C40 C 0.7603(3) 0.7495(2) 0.44616(14) 0.0248(6) Uani 1 1 d . . . . .
H40 H 0.8158 0.7381 0.4243 0.030 Uiso 1 1 calc R U . . .
C41 C 0.8850(2) 0.7351(2) 0.03233(13) 0.0203(5) Uani 1 1 d . . . . .
C42 C 0.9662(3) 0.7076(3) 0.06670(17) 0.0305(7) Uani 1 1 d . . . . .
H42 H 0.9839 0.7233 0.1142 0.037 Uiso 1 1 calc R U . . .
C43 C 1.0212(3) 0.6577(3) 0.0323(2) 0.0405(8) Uani 1 1 d . . . . .
H43 H 1.0767 0.6395 0.0562 0.049 Uiso 1 1 calc R U . . .
C44 C 0.9957(4) 0.6342(3) -0.0366(2) 0.0472(10) Uani 1 1 d . . . . .
H44 H 1.0336 0.5999 -0.0602 0.057 Uiso 1 1 calc R U . . .
C45 C 0.9155(4) 0.6605(4) -0.07112(19) 0.0478(10) Uani 1 1 d . . . . .
H45 H 0.8978 0.6439 -0.1186 0.057 Uiso 1 1 calc R U . . .
C46 C 0.8600(3) 0.7113(3) -0.03686(16) 0.0339(7) Uani 1 1 d . . . . .
H46 H 0.8048 0.7296 -0.0610 0.041 Uiso 1 1 calc R U . . .
C47 C 0.7256(2) 0.8330(2) 0.02325(13) 0.0196(5) Uani 1 1 d . . . . .
C48 C 0.7601(3) 0.9447(2) 0.02273(14) 0.0244(6) Uani 1 1 d . . . . .
H48 H 0.8338 1.0049 0.0528 0.029 Uiso 1 1 calc R U . . .
C49 C 0.6871(3) 0.9682(3) -0.02158(16) 0.0325(7) Uani 1 1 d . . . . .
H49 H 0.7111 1.0445 -0.0218 0.039 Uiso 1 1 calc R U . . .
C50 C 0.5797(3) 0.8810(3) -0.06538(16) 0.0323(7) Uani 1 1 d . . . . .
H50 H 0.5292 0.8973 -0.0951 0.039 Uiso 1 1 calc R U . . .
C51 C 0.5459(3) 0.7707(3) -0.06583(15) 0.0296(6) Uani 1 1 d . . . . .
H51 H 0.4731 0.7109 -0.0967 0.036 Uiso 1 1 calc R U . . .
C52 C 0.6175(3) 0.7457(2) -0.02142(13) 0.0235(6) Uani 1 1 d . . . . .
H52 H 0.5927 0.6692 -0.0216 0.028 Uiso 1 1 calc R U . . .
C53 C 0.9440(2) 0.9364(2) 0.12830(13) 0.0187(5) Uani 1 1 d . . . . .
C54 C 1.0509(3) 0.9871(2) 0.10657(14) 0.0236(6) Uani 1 1 d . . . . .
H54 H 1.0606 0.9464 0.0689 0.028 Uiso 1 1 calc R U . . .
C55 C 1.1432(3) 1.0966(3) 0.13962(16) 0.0289(6) Uani 1 1 d . . . . .
H55 H 1.2159 1.1305 0.1245 0.035 Uiso 1 1 calc R U . . .
C56 C 1.1297(3) 1.1564(2) 0.19429(16) 0.0295(6) Uani 1 1 d . . . . .
H56 H 1.1925 1.2316 0.2166 0.035 Uiso 1 1 calc R U . . .
C57 C 1.0236(3) 1.1060(2) 0.21668(15) 0.0289(6) Uani 1 1 d . . . . .
H57 H 1.0145 1.1468 0.2546 0.035 Uiso 1 1 calc R U . . .
C58 C 0.9310(3) 0.9965(2) 0.18386(14) 0.0239(6) Uani 1 1 d . . . . .
H58 H 0.8588 0.9625 0.1993 0.029 Uiso 1 1 calc R U . . .
O1 O 0.3852(2) 0.39884(19) 0.16928(11) 0.0349(5) Uani 1 1 d . . . . .
O2 O 0.7221(2) 0.4145(2) 0.22371(12) 0.0374(6) Uani 1 1 d . . . . .
O3 O 0.7385(2) 0.48219(18) 0.08673(11) 0.0306(5) Uani 1 1 d . . . . .
O4 O 0.45437(19) 0.55264(18) 0.06150(11) 0.0299(5) Uani 1 1 d . . . . .
O5 O 0.81196(17) 0.71230(16) 0.30922(9) 0.0222(4) Uani 1 1 d . . . . .
O6 O 0.88423(16) 0.76404(16) 0.22127(9) 0.0190(4) Uani 1 1 d . . . . .
O7 O 0.58144(18) 0.70548(16) 0.27175(10) 0.0210(4) Uani 1 1 d . . . . .
O8 O 0.67939(17) 0.80398(15) 0.20327(9) 0.0191(4) Uani 1 1 d . . . . .
O9 O 1.1249(3) 0.8050(2) 0.49741(13) 0.0487(7) Uani 1 1 d . . . . .
O10 O 1.2509(2) 0.8713(2) 0.40303(14) 0.0425(6) Uani 1 1 d . . . . .
O11 O 1.0654(2) 0.6701(2) 0.38113(14) 0.0463(6) Uani 1 1 d . . . . .
O12 O 0.4503(2) 0.8999(2) 0.14815(12) 0.0388(6) Uani 1 1 d . . . . .
O13 O 0.4828(2) 1.0412(2) 0.25544(12) 0.0355(5) Uani 1 1 d . . . . .
O14 O 0.6406(2) 1.1042(2) 0.17591(13) 0.0399(6) Uani 1 1 d . . . . .
P1 P 0.58103(6) 0.54436(5) 0.35727(3) 0.01557(12) Uani 1 1 d . . . . .
P2 P 0.81471(6) 0.79740(5) 0.08249(3) 0.01608(12) Uani 1 1 d . . . . .
Si1 Si 1.11993(8) 0.80073(8) 0.41980(5) 0.0338(2) Uani 1 1 d . . . . .
Si2 Si 0.55501(8) 1.00576(7) 0.20733(4) 0.02693(17) Uani 1 1 d . . . . .
C1S C 0.1064(16) 0.6745(13) 0.2344(13) 0.0280(19) Uiso 0.186(3) 1 d D U P A 1
H1S1 H 0.0606 0.7162 0.2302 0.034 Uiso 0.186(3) 1 calc R U P A 1
H1S2 H 0.1289 0.6771 0.2824 0.034 Uiso 0.186(3) 1 calc R U P A 1
Cl1S Cl 0.0106(5) 0.5341(5) 0.1893(3) 0.0409(6) Uiso 0.186(3) 1 d D U P A 1
Cl2S Cl 0.2399(5) 0.7428(5) 0.2086(3) 0.0409(6) Uiso 0.186(3) 1 d D U P A 1
C1S C 0.1236(13) 0.6821(17) 0.2383(15) 0.0280(19) Uiso 0.176(3) 1 d D U P B 2
H1S3 H 0.1366 0.6911 0.2872 0.034 Uiso 0.176(3) 1 calc R U P B 2
H1S4 H 0.1074 0.7425 0.2278 0.034 Uiso 0.176(3) 1 calc R U P B 2
Cl1S Cl -0.0034(7) 0.5519(7) 0.1976(5) 0.0409(6) Uiso 0.176(3) 1 d D U P B 2
Cl2S Cl 0.2581(5) 0.6995(7) 0.2157(3) 0.0409(6) Uiso 0.176(3) 1 d D U P B 2
C1S C 0.1581(10) 0.6928(11) 0.2257(8) 0.0280(19) Uiso 0.211(3) 1 d D U P C 3
H1S5 H 0.1622 0.7520 0.2031 0.034 Uiso 0.211(3) 1 calc R U P C 3
H1S6 H 0.1779 0.7248 0.2746 0.034 Uiso 0.211(3) 1 calc R U P C 3
Cl1S Cl 0.0079(7) 0.5741(6) 0.1986(4) 0.0409(6) Uiso 0.211(3) 1 d D U P C 3
Cl2S Cl 0.2657(4) 0.6535(5) 0.2075(3) 0.0409(6) Uiso 0.211(3) 1 d D U P C 3
C1S C 0.2133(19) 0.7031(19) 0.202(2) 0.0280(19) Uiso 0.087(2) 1 d D U P D 4
H1S7 H 0.2147 0.7439 0.1672 0.034 Uiso 0.087(2) 1 calc R U P D 4
H1S8 H 0.2594 0.7602 0.2459 0.034 Uiso 0.087(2) 1 calc R U P D 4
Cl1S Cl 0.0620(11) 0.6184(11) 0.2047(6) 0.0409(6) Uiso 0.087(2) 1 d D U P D 4
Cl2S Cl 0.2848(9) 0.6238(9) 0.1862(6) 0.0409(6) Uiso 0.087(2) 1 d D U P D 4

loop_
_atom_site_aniso_label
_atom_site_aniso_U_11
_atom_site_aniso_U_22
_atom_site_aniso_U_33
_atom_site_aniso_U_23
_atom_site_aniso_U_13
_atom_site_aniso_U_12
Ru1 0.01335(9) 0.01397(9) 0.01162(9) 0.00421(7) 0.00375(7) 0.00515(7)
Ru2 0.01495(9) 0.01476(9) 0.01171(9) 0.00445(7) 0.00444(7) 0.00571(7)
C1 0.0234(13) 0.0237(13) 0.0163(12) 0.0072(10) 0.0084(10) 0.0076(11)
C2 0.0280(14) 0.0260(14) 0.0180(12) 0.0093(10) 0.0093(11) 0.0143(12)
C3 0.0213(13) 0.0209(12) 0.0176(12) 0.0069(10) 0.0074(10) 0.0080(10)
C4 0.0224(13) 0.0213(12) 0.0163(12) 0.0064(10) 0.0070(10) 0.0091(11)
C5 0.0164(12) 0.0208(12) 0.0175(12) 0.0053(10) 0.0029(9) 0.0066(10)
C6 0.0206(14) 0.0312(15) 0.0241(14) 0.0121(12) -0.0022(11) -0.0019(12)
O15 0.0248(11) 0.0326(11) 0.0245(10) 0.0087(9) -0.0016(8) 0.0074(9)
C8 0.044(2) 0.052(2) 0.042(2) 0.0069(18) 0.0138(18) 0.0098(19)
C9 0.047(2) 0.092(4) 0.048(3) 0.034(2) 0.017(2) 0.024(2)
C10 0.044(2) 0.056(2) 0.061(3) 0.024(2) 0.012(2) 0.027(2)
C11 0.048(2) 0.091(4) 0.059(3) 0.030(3) 0.023(2) 0.039(3)
C12 0.0342(19) 0.0341(18) 0.064(3) 0.0193(18) 0.0153(18) 0.0128(15)
C13 0.0351(19) 0.0366(19) 0.069(3) 0.0147(19) 0.0113(19) 0.0155(16)
C14 0.0169(11) 0.0176(12) 0.0171(11) 0.0034(9) 0.0029(9) 0.0081(10)
C15 0.0387(17) 0.0222(13) 0.0308(15) 0.0114(12) 0.0179(13) 0.0178(13)
O16 0.0331(12) 0.0225(10) 0.0343(12) 0.0101(9) 0.0107(9) 0.0140(9)
C17 0.0319(17) 0.045(2) 0.0291(16) -0.0027(14) 0.0072(13) 0.0146(15)
C18 0.037(2) 0.045(2) 0.044(2) -0.0074(17) 0.0090(16) 0.0138(17)
C19 0.049(2) 0.061(2) 0.043(2) 0.0217(18) 0.0181(17) 0.040(2)
C20 0.059(3) 0.093(4) 0.075(3) 0.054(3) 0.040(2) 0.052(3)
C21 0.0357(18) 0.0305(17) 0.052(2) 0.0157(16) 0.0111(16) 0.0141(15)
C22 0.068(3) 0.046(2) 0.081(3) 0.028(2) 0.048(3) 0.029(2)
C23 0.0215(12) 0.0219(12) 0.0185(12) 0.0102(10) 0.0092(10) 0.0109(10)
C24 0.0330(15) 0.0257(14) 0.0226(13) 0.0095(11) 0.0116(12) 0.0163(12)
C25 0.050(2) 0.0316(16) 0.0361(17) 0.0174(14) 0.0219(15) 0.0279(16)
C26 0.050(2) 0.047(2) 0.0400(19) 0.0265(16) 0.0206(16) 0.0349(18)
C27 0.0326(16) 0.0457(19) 0.0270(15) 0.0192(14) 0.0082(13) 0.0223(15)
C28 0.0268(14) 0.0289(14) 0.0201(13) 0.0104(11) 0.0077(11) 0.0138(12)
C29 0.0161(11) 0.0188(12) 0.0164(11) 0.0027(9) 0.0076(9) 0.0059(10)
C30 0.0212(13) 0.0244(14) 0.0305(15) 0.0112(11) 0.0113(11) 0.0107(11)
C31 0.0220(14) 0.0336(16) 0.0380(17) 0.0086(13) 0.0102(12) 0.0146(13)
C32 0.0200(13) 0.0265(14) 0.0313(15) 0.0010(12) 0.0109(12) 0.0063(11)
C33 0.0243(14) 0.0222(13) 0.0261(14) 0.0060(11) 0.0116(11) 0.0029(11)
C34 0.0220(13) 0.0190(12) 0.0192(12) 0.0043(10) 0.0060(10) 0.0049(10)
C35 0.0241(13) 0.0160(11) 0.0156(11) 0.0049(9) 0.0053(10) 0.0081(10)
C36 0.0276(14) 0.0218(13) 0.0213(13) 0.0054(10) 0.0107(11) 0.0107(11)
C37 0.0386(17) 0.0268(15) 0.0259(15) 0.0064(12) 0.0140(13) 0.0177(13)
C38 0.0419(18) 0.0187(13) 0.0237(14) 0.0007(11) 0.0071(13) 0.0106(13)
C39 0.0301(15) 0.0212(14) 0.0240(14) 0.0013(11) 0.0049(12) 0.0039(12)
C40 0.0248(14) 0.0247(14) 0.0180(12) 0.0026(10) 0.0063(10) 0.0073(11)
C41 0.0223(13) 0.0206(12) 0.0214(12) 0.0088(10) 0.0120(10) 0.0106(11)
C42 0.0289(15) 0.0401(17) 0.0323(16) 0.0181(14) 0.0152(13) 0.0202(14)
C43 0.042(2) 0.048(2) 0.056(2) 0.0281(18) 0.0284(18) 0.0320(17)
C44 0.053(2) 0.052(2) 0.057(2) 0.0152(19) 0.033(2) 0.036(2)
C45 0.062(3) 0.065(3) 0.0294(18) 0.0042(17) 0.0197(17) 0.042(2)
C46 0.0387(18) 0.0477(19) 0.0224(14) 0.0067(13) 0.0121(13) 0.0266(16)
C47 0.0196(12) 0.0246(13) 0.0144(11) 0.0066(10) 0.0056(9) 0.0100(10)
C48 0.0284(14) 0.0241(13) 0.0222(13) 0.0081(11) 0.0069(11) 0.0135(12)
C49 0.0442(19) 0.0335(16) 0.0313(16) 0.0168(13) 0.0125(14) 0.0249(15)
C50 0.0350(17) 0.050(2) 0.0251(15) 0.0181(14) 0.0087(13) 0.0282(16)
C51 0.0239(14) 0.0388(17) 0.0204(13) 0.0082(12) 0.0029(11) 0.0116(13)
C52 0.0253(14) 0.0239(13) 0.0182(12) 0.0077(10) 0.0067(10) 0.0085(11)
C53 0.0174(12) 0.0167(11) 0.0169(11) 0.0059(9) 0.0036(9) 0.0040(10)
C54 0.0231(13) 0.0242(13) 0.0205(13) 0.0070(10) 0.0077(11) 0.0084(11)
C55 0.0210(14) 0.0260(14) 0.0342(16) 0.0118(12) 0.0111(12) 0.0048(12)
C56 0.0233(14) 0.0203(13) 0.0314(16) 0.0062(11) 0.0038(12) 0.0010(11)
C57 0.0295(15) 0.0213(14) 0.0263(14) 0.0027(11) 0.0080(12) 0.0058(12)
C58 0.0232(13) 0.0214(13) 0.0231(13) 0.0067(10) 0.0099(11) 0.0062(11)
O1 0.0231(11) 0.0356(12) 0.0215(10) 0.0008(9) 0.0013(8) -0.0019(9)
O2 0.0572(16) 0.0450(14) 0.0346(12) 0.0170(11) 0.0216(11) 0.0400(13)
O3 0.0406(13) 0.0254(11) 0.0291(11) 0.0045(9) 0.0144(10) 0.0182(10)
O4 0.0207(10) 0.0318(11) 0.0263(11) 0.0089(9) -0.0002(8) 0.0057(9)
O5 0.0174(9) 0.0251(10) 0.0151(9) 0.0063(7) 0.0035(7) 0.0031(8)
O6 0.0157(8) 0.0224(9) 0.0166(9) 0.0074(7) 0.0050(7) 0.0065(7)
O7 0.0268(10) 0.0216(9) 0.0224(9) 0.0100(7) 0.0136(8) 0.0148(8)
O8 0.0223(9) 0.0176(9) 0.0196(9) 0.0074(7) 0.0091(7) 0.0098(7)
O9 0.0547(17) 0.0499(16) 0.0365(14) 0.0176(12) 0.0001(12) 0.0231(14)
O10 0.0295(12) 0.0388(13) 0.0557(16) 0.0190(12) 0.0057(11) 0.0134(11)
O11 0.0442(15) 0.0306(13) 0.0569(17) 0.0130(12) 0.0153(13) 0.0116(11)
O12 0.0318(12) 0.0402(13) 0.0323(12) -0.0031(10) 0.0094(10) 0.0114(11)
O13 0.0418(13) 0.0405(13) 0.0322(12) 0.0061(10) 0.0105(10) 0.0276(11)
O14 0.0351(13) 0.0381(13) 0.0408(14) 0.0201(11) 0.0043(11) 0.0121(11)
P1 0.0169(3) 0.0157(3) 0.0126(3) 0.0046(2) 0.0051(2) 0.0062(2)
P2 0.0172(3) 0.0168(3) 0.0131(3) 0.0058(2) 0.0054(2) 0.0064(2)
Si1 0.0280(4) 0.0297(4) 0.0340(5) 0.0118(4) -0.0006(4) 0.0079(4)
Si2 0.0293(4) 0.0252(4) 0.0261(4) 0.0059(3) 0.0076(3) 0.0134(3)

loop_
_atom_type_symbol
_atom_type_description
_atom_type_scat_dispersion_real
_atom_type_scat_dispersion_imag
_atom_type_scat_source
C C 0.0033 0.0016 'International Tables Vol C Tables 4.2.6.8 and 6.1.1.4'
H H 0.0000 0.0000 'International Tables Vol C Tables 4.2.6.8 and 6.1.1.4'
O O 0.0106 0.0060 'International Tables Vol C Tables 4.2.6.8 and 6.1.1.4'
Si Si 0.0817 0.0704 'International Tables Vol C Tables 4.2.6.8 and 6.1.1.4'
P P 0.1023 0.0942 'International Tables Vol C Tables 4.2.6.8 and 6.1.1.4'
Ru Ru -1.2594 0.8363 'International Tables Vol C Tables 4.2.6.8 and 6.1.1.4'
Cl Cl 0.1484 0.1585 'International Tables Vol C Tables 4.2.6.8 and 6.1.1.4'

loop_
_geom_angle_atom_site_label_1
_geom_angle_atom_site_label_2
_geom_angle_atom_site_label_3
_geom_angle
_geom_angle_site_symmetry_1
_geom_angle_site_symmetry_3
C2 Ru1 C1 88.40(13) . .
C2 Ru1 O7 175.98(10) . .
C1 Ru1 O7 94.38(11) . .
C2 Ru1 O5 92.52(11) . .
C1 Ru1 O5 177.09(10) . .
O7 Ru1 O5 84.57(8) . .
C2 Ru1 P1 98.64(8) . .
C1 Ru1 P1 93.56(8) . .
O7 Ru1 P1 84.10(5) . .
O5 Ru1 P1 89.03(5) . .
C2 Ru1 Ru2 93.39(8) . .
C1 Ru1 Ru2 95.00(8) . .
O7 Ru1 Ru2 83.49(5) . .
O5 Ru1 Ru2 82.20(5) . .
P1 Ru1 Ru2 165.416(18) . .
C4 Ru2 C3 87.95(12) . .
C4 Ru2 O6 175.76(10) . .
C3 Ru2 O6 95.17(10) . .
C4 Ru2 O8 92.15(10) . .
C3 Ru2 O8 175.09(9) . .
O6 Ru2 O8 84.49(7) . .
C4 Ru2 P2 98.57(8) . .
C3 Ru2 P2 94.20(8) . .
O6 Ru2 P2 84.07(5) . .
O8 Ru2 P2 90.64(5) . .
C4 Ru2 Ru1 93.44(8) . .
C3 Ru2 Ru1 92.96(8) . .
O6 Ru2 Ru1 83.56(5) . .
O8 Ru2 Ru1 82.14(5) . .
P2 Ru2 Ru1 166.215(18) . .
O1 C1 Ru1 178.2(3) . .
O2 C2 Ru1 179.4(3) . .
O3 C3 Ru2 177.8(3) . .
O4 C4 Ru2 179.2(3) . .
O5 C5 O6 127.0(2) . .
O5 C5 C6 118.4(2) . .
O6 C5 C6 114.5(2) . .
O15 C6 C5 113.6(2) . .
C6 O15 Si1 122.0(2) . .
O9 C8 C9 110.8(4) . .
O10 C10 C11 109.1(3) . .
O11 C12 C13 108.3(3) . .
O7 C14 O8 127.2(2) . .
O7 C14 C15 113.8(2) . .
O8 C14 C15 119.0(2) . .
O16 C15 C14 113.7(2) . .
C15 O16 Si2 122.3(2) . .
O12 C17 C18 108.5(3) . .
O13 C19 C20 109.4(3) . .
O14 C21 C22 108.7(3) . .
C24 C23 C28 118.4(3) . .
C24 C23 P1 118.3(2) . .
C28 C23 P1 123.3(2) . .
C25 C24 C23 120.9(3) . .
C26 C25 C24 119.8(3) . .
C27 C26 C25 119.9(3) . .
C26 C27 C28 120.4(3) . .
C27 C28 C23 120.4(3) . .
C30 C29 C34 119.3(2) . .
C30 C29 P1 118.04(19) . .
C34 C29 P1 122.6(2) . .
C31 C30 C29 120.2(3) . .
C32 C31 C30 120.2(3) . .
C33 C32 C31 119.9(3) . .
C32 C33 C34 120.5(3) . .
C33 C34 C29 119.8(3) . .
C36 C35 C40 118.8(3) . .
C36 C35 P1 122.2(2) . .
C40 C35 P1 119.0(2) . .
C35 C36 C37 120.7(3) . .
C38 C37 C36 120.1(3) . .
C37 C38 C39 119.7(3) . .
C38 C39 C40 120.6(3) . .
C39 C40 C35 120.2(3) . .
C46 C41 C42 118.9(3) . .
C46 C41 P2 124.2(2) . .
C42 C41 P2 116.9(2) . .
C43 C42 C41 120.5(3) . .
C44 C43 C42 120.2(3) . .
C45 C44 C43 119.9(3) . .
C44 C45 C46 120.3(3) . .
C41 C46 C45 120.1(3) . .
C48 C47 C52 119.0(3) . .
C48 C47 P2 122.1(2) . .
C52 C47 P2 118.8(2) . .
C49 C48 C47 120.3(3) . .
C50 C49 C48 120.2(3) . .
C51 C50 C49 119.9(3) . .
C50 C51 C52 120.6(3) . .
C51 C52 C47 120.0(3) . .
C54 C53 C58 119.3(2) . .
C54 C53 P2 122.1(2) . .
C58 C53 P2 118.5(2) . .
C55 C54 C53 120.4(3) . .
C56 C55 C54 120.2(3) . .
C55 C56 C57 119.8(3) . .
C58 C57 C56 120.3(3) . .
C57 C58 C53 120.1(3) . .
C5 O5 Ru1 123.09(17) . .
C5 O6 Ru2 120.65(16) . .
C14 O7 Ru1 121.52(17) . .
C14 O8 Ru2 122.31(16) . .
C8 O9 Si1 129.4(3) . .
C10 O10 Si1 125.0(2) . .
C12 O11 Si1 122.8(3) . .
C17 O12 Si2 125.5(2) . .
C19 O13 Si2 123.9(2) . .
C21 O14 Si2 126.2(2) . .
C23 P1 C29 103.04(12) . .
C23 P1 C35 104.15(12) . .
C29 P1 C35 102.63(12) . .
C23 P1 Ru1 116.84(9) . .
C29 P1 Ru1 112.44(9) . .
C35 P1 Ru1 115.98(8) . .
C41 P2 C47 105.18(12) . .
C41 P2 C53 103.02(13) . .
C47 P2 C53 102.29(12) . .
C41 P2 Ru2 110.75(9) . .
C47 P2 Ru2 118.28(9) . .
C53 P2 Ru2 115.71(8) . .
O9 Si1 O11 106.82(15) . .
O9 Si1 O10 115.64(15) . .
O11 Si1 O10 106.50(15) . .
O9 Si1 O15 107.70(15) . .
O11 Si1 O15 114.09(14) . .
O10 Si1 O15 106.33(13) . .
O12 Si2 O14 109.57(14) . .
O12 Si2 O13 105.69(13) . .
O14 Si2 O13 114.56(14) . .
O12 Si2 O16 114.61(13) . .
O14 Si2 O16 106.08(13) . .
O13 Si2 O16 106.54(12) . .
Cl2S C1S Cl1S 113.8(9) . .
Cl1S C1S Cl2S 113.0(9) . .
Cl2S C1S Cl1S 110.4(7) . .
Cl2S C1S Cl1S 111.6(12) . .

loop_
_geom_bond_atom_site_label_1
_geom_bond_atom_site_label_2
_geom_bond_distance
_geom_bond_site_symmetry_2
Ru1 C2 1.838(3) .
Ru1 C1 1.843(3) .
Ru1 O7 2.1184(19) .
Ru1 O5 2.1333(18) .
Ru1 P1 2.4317(6) .
Ru1 Ru2 2.7291(3) .
Ru2 C4 1.843(3) .
Ru2 C3 1.845(3) .
Ru2 O6 2.1289(18) .
Ru2 O8 2.1446(18) .
Ru2 P2 2.4410(6) .
C1 O1 1.146(3) .
C2 O2 1.149(4) .
C3 O3 1.144(3) .
C4 O4 1.149(3) .
C5 O5 1.252(3) .
C5 O6 1.256(3) .
C5 C6 1.522(4) .
C6 O15 1.422(3) .
O15 Si1 1.623(2) .
C8 O9 1.401(5) .
C8 C9 1.481(6) .
C10 O10 1.428(5) .
C10 C11 1.492(6) .
C12 O11 1.435(4) .
C12 C13 1.483(5) .
C14 O7 1.246(3) .
C14 O8 1.254(3) .
C14 C15 1.515(4) .
C15 O16 1.405(3) .
O16 Si2 1.622(2) .
C17 O12 1.438(4) .
C17 C18 1.488(5) .
C19 O13 1.436(4) .
C19 C20 1.508(5) .
C21 O14 1.419(4) .
C21 C22 1.497(5) .
C23 C24 1.393(4) .
C23 C28 1.394(4) .
C23 P1 1.821(3) .
C24 C25 1.387(4) .
C25 C26 1.382(5) .
C26 C27 1.378(5) .
C27 C28 1.387(4) .
C29 C30 1.391(4) .
C29 C34 1.392(4) .
C29 P1 1.824(3) .
C30 C31 1.384(4) .
C31 C32 1.382(4) .
C32 C33 1.372(5) .
C33 C34 1.391(4) .
C35 C36 1.389(4) .
C35 C40 1.397(4) .
C35 P1 1.828(3) .
C36 C37 1.390(4) .
C37 C38 1.382(5) .
C38 C39 1.384(5) .
C39 C40 1.386(4) .
C41 C46 1.384(4) .
C41 C42 1.393(4) .
C41 P2 1.822(3) .
C42 C43 1.381(5) .
C43 C44 1.379(6) .
C44 C45 1.371(6) .
C45 C46 1.394(5) .
C47 C48 1.393(4) .
C47 C52 1.393(4) .
C47 P2 1.824(3) .
C48 C49 1.389(4) .
C49 C50 1.382(5) .
C50 C51 1.372(5) .
C51 C52 1.391(4) .
C53 C54 1.392(4) .
C53 C58 1.393(4) .
C53 P2 1.825(3) .
C54 C55 1.388(4) .
C55 C56 1.380(4) .
C56 C57 1.392(4) .
C57 C58 1.387(4) .
O9 Si1 1.604(3) .
O10 Si1 1.617(3) .
O11 Si1 1.611(3) .
O12 Si2 1.605(2) .
O13 Si2 1.617(2) .
O14 Si2 1.607(2) .
C1S Cl2S 1.733(12) .
C1S Cl1S 1.739(12) .
C1S Cl1S 1.727(12) .
C1S Cl2S 1.755(13) .
C1S Cl2S 1.750(11) .
C1S Cl1S 1.771(11) .
C1S Cl2S 1.735(15) .
C1S Cl1S 1.738(15) .
